data_4128038
loop_
_publ_author_name
'Adam, Rosa'
'Mon, Marta'
'Greco, Rossella'
'Kalinke, Lucas H. G.'
'Vidal-Moya, Alejandro'
'Fernandez, Antonio'
'Winpenny, Richard E. P.'
'Dom\'enech-Carb\'o, Antonio'
'Leyva-P\'erez, Antonio'
'Armentano, Donatella'
'Pardo, Emilio'
'Ferrando-Soria, Jes\'us'

_publ_section_title
;
 Self-Assembly of Catalytically Active Supramolecular Coordination
 Compounds within Metal-Organic Frameworks.
;
_journal_issue 26
_journal_name_full 'Journal of the American Chemical Society'
_journal_page_first 10350
_journal_page_last 10360
_journal_paper_doi 10.1021/jacs.9b03914
_journal_volume 141
_journal_year 2019
_chemical_formula_sum 'C80.75 H139.75 Cu6 N15.25 Ni4 O70.75 Pd2'
_chemical_formula_weight 3285.20
_space_group_crystal_system tetragonal
_space_group_IT_number 123
_space_group_name_Hall '-P 4 2'
_space_group_name_H-M_alt 'P 4/m m m'
_symmetry_space_group_name_Hall '-P 4 2'
_symmetry_space_group_name_H-M 'P 4/m m m'
_audit_creation_method SHELXL-2018/3
_cell_angle_alpha 90
_cell_angle_beta 90
_cell_angle_gamma 90
_cell_formula_units_Z 4
_cell_length_a 35.258(10)
_cell_length_b 35.258(10)
_cell_length_c 15.119(4)
_cell_measurement_reflns_used 5028
_cell_measurement_temperature 90(2)
_cell_measurement_theta_max 19.35
_cell_measurement_theta_min 2.30
_cell_volume 18795(9)
_computing_cell_refinement 'Bruker APEX'
_computing_data_collection 'Bruker APEX'
_computing_data_reduction 'Bruker SAINT'
_computing_molecular_graphics 'Bruker SHELXTL'
_computing_publication_material 'Bruker SHELXTL'
_computing_structure_refinement 'SHELXL-2018/3 (Sheldrick, 2018)'
_diffrn_ambient_temperature 90(2)
_diffrn_measured_fraction_theta_full 0.986
_diffrn_measured_fraction_theta_max 0.986
_diffrn_measurement_device_type 'CCD area detector'
_diffrn_measurement_method 'phi and omega scans'
_diffrn_radiation_type MoK\a
_diffrn_radiation_wavelength 0.71073
_diffrn_reflns_av_R_equivalents 0.1218
_diffrn_reflns_av_unetI/netI 0.1082
_diffrn_reflns_Laue_measured_fraction_full 0.986
_diffrn_reflns_Laue_measured_fraction_max 0.986
_diffrn_reflns_limit_h_max 39
_diffrn_reflns_limit_h_min -39
_diffrn_reflns_limit_k_max 27
_diffrn_reflns_limit_k_min -39
_diffrn_reflns_limit_l_max 17
_diffrn_reflns_limit_l_min -10
_diffrn_reflns_number 66503
_diffrn_reflns_point_group_measured_fraction_full 0.986
_diffrn_reflns_point_group_measured_fraction_max 0.986
_diffrn_reflns_theta_full 23.595
_diffrn_reflns_theta_max 23.595
_diffrn_reflns_theta_min 0.817
_diffrn_source 'fine-focus sealed tube'
_exptl_absorpt_coefficient_mu 1.313
_exptl_absorpt_correction_T_max 0.979
_exptl_absorpt_correction_T_min 0.865
_exptl_absorpt_correction_type multi-scan
_exptl_absorpt_process_details sadabs
_exptl_crystal_colour green
_exptl_crystal_density_diffrn 1.161
_exptl_crystal_description prism
_exptl_crystal_F_000 6700
_exptl_crystal_size_max 0.14
_exptl_crystal_size_mid 0.12
_exptl_crystal_size_min 0.12
_platon_squeeze_details
;
;
_refine_diff_density_max 1.415
_refine_diff_density_min -0.946
_refine_diff_density_rms 0.189
_refine_ls_extinction_method none
_refine_ls_goodness_of_fit_ref 1.158
_refine_ls_hydrogen_treatment undef
_refine_ls_matrix_type full
_refine_ls_number_parameters 409
_refine_ls_number_reflns 7708
_refine_ls_number_restraints 96
_refine_ls_restrained_S_all 6.223
_refine_ls_R_factor_all 0.2052
_refine_ls_R_factor_gt 0.1275
_refine_ls_shift/su_max 0.058
_refine_ls_shift/su_mean 0.002
_refine_ls_structure_factor_coef Fsqd
_refine_ls_weighting_details 'w=1/[\s^2^(Fo^2^)+(0.2000P)^2^+0.5000P] where P=(Fo^2^+2Fc^2^)/3'
_refine_ls_weighting_scheme calc
_refine_ls_wR_factor_gt 0.3501
_refine_ls_wR_factor_ref 0.3816
_reflns_Friedel_coverage 0.000
_reflns_number_gt 3668
_reflns_number_total 7708
_reflns_threshold_expression 'I > 2\s(I)'
_cod_data_source_file ja9b03914_si_003.cif
_cod_data_source_block L3_SQ
_cod_original_cell_volume 18795(12)
_cod_database_code 4128038
_shelx_shelxl_version_number 2018/3
_shelx_space_group_comment
;
The symmetry employed for this shelxl refinement is uniquely defined
by the following loop, which should always be used as a source of
symmetry information in preference to the above space-group names.
They are only intended as comments.
;

loop_
_space_group_symop_operation_xyz
'x, y, z'
'-x, -y, z'
'-y, x, z'
'y, -x, z'
'-x, y, -z'
'x, -y, -z'
'y, x, -z'
'-y, -x, -z'
'-x, -y, -z'
'x, y, -z'
'y, -x, -z'
'-y, x, -z'
'x, -y, z'
'-x, y, z'
'-y, -x, z'
'y, x, z'

loop_
_atom_site_label
_atom_site_type_symbol
_atom_site_fract_x
_atom_site_fract_y
_atom_site_fract_z
_atom_site_U_iso_or_equiv
_atom_site_adp_type
_atom_site_occupancy
_atom_site_site_symmetry_order
_atom_site_calc_flag
_atom_site_refinement_flags_posn
_atom_site_refinement_flags_adp
_atom_site_refinement_flags_occupancy
Cu1 Cu 0.25892(5) 0.25892(5) 1.27152(13) 0.0676(8) Uani 1 2 d S T P
Cu2 Cu 0.16811(6) 0.500000 1.22463(12) 0.0587(7) Uani 1 2 d S T P
Cu3 Cu 0.000000 0.34941(7) 1.23220(13) 0.0613(7) Uani 1 2 d S T P
Ni1 Ni 0.14752(4) 0.35391(5) 1.25096(10) 0.0653(6) Uani 1 1 d . . .
N1 N 0.2381(3) 0.3008(2) 1.3409(6) 0.050(3) Uani 1 1 d . . .
N2 N 0.1834(3) 0.4537(3) 1.1595(6) 0.051(3) Uani 1 1 d . . .
N3 N 0.0431(3) 0.3645(3) 1.1589(6) 0.057(3) Uani 1 1 d . . .
O1 O 0.1071(2) 0.3626(3) 1.1645(5) 0.068(2) Uani 1 1 d . . .
O2 O 0.1026(2) 0.3280(2) 1.3167(5) 0.068(2) Uani 1 1 d . . .
O3 O 0.0382(2) 0.3270(2) 1.3061(5) 0.055(2) Uani 1 1 d . . .
O4 O 0.1816(2) 0.3915(3) 1.1805(5) 0.062(2) Uani 1 1 d . . .
O5 O 0.13501(19) 0.4026(2) 1.3133(5) 0.052(2) Uani 1 1 d . . .
O6 O 0.1419(2) 0.4642(3) 1.2996(5) 0.064(3) Uani 1 1 d . . .
O7 O 0.1875(2) 0.3404(2) 1.3373(4) 0.056(2) Uani 1 1 d . . .
O8 O 0.1663(2) 0.3065(3) 1.1900(5) 0.073(3) Uani 1 1 d . . .
O9 O 0.2157(2) 0.2682(3) 1.1976(5) 0.073(3) Uani 1 1 d . . .
C1 C 0.0739(4) 0.3556(4) 1.1928(8) 0.0599(18) Uani 1 1 d . . .
C2 C 0.0673(4) 0.3332(4) 1.2803(8) 0.0599(18) Uani 1 1 d . . .
C3 C 0.2073(4) 0.3141(4) 1.3078(8) 0.0599(18) Uani 1 1 d . . .
C4 C 0.1979(4) 0.2951(4) 1.2228(8) 0.0599(18) Uani 1 1 d . . .
C5 C 0.1732(4) 0.4250(4) 1.1992(7) 0.057(4) Uani 1 1 d . . .
C6 C 0.1481(4) 0.4325(5) 1.2725(9) 0.071(5) Uani 1 1 d . . .
C7 C 0.2500(3) 0.3143(4) 1.4218(7) 0.049(3) Uani 1 1 d . . .
C8 C 0.2754(5) 0.3429(5) 1.4206(9) 0.081(5) Uani 1 1 d . . .
C9 C 0.2913(7) 0.3627(8) 1.500000 0.105(8) Uani 1 2 d S T P
C10 C 0.2354(4) 0.3037(4) 1.500000 0.037(4) Uani 1 2 d S T P
C11 C 0.2052(6) 0.2765(7) 1.500000 0.092(7) Uani 1 2 d S T P
C12 C 0.2891(4) 0.3640(5) 1.3334(9) 0.102(6) Uani 1 1 d . . .
C13 C 0.2047(3) 0.4511(4) 1.0798(6) 0.052(3) Uani 1 1 d . . .
C14 C 0.2418(3) 0.4504(4) 1.0802(7) 0.063(4) Uani 1 1 d . . .
C15 C 0.2612(5) 0.4484(6) 1.000000 0.069(6) Uani 1 2 d S T P
C16 C 0.1846(4) 0.4515(6) 1.000000 0.061(5) Uani 1 2 d S T P
C17 C 0.1388(4) 0.4506(6) 1.000000 0.076(6) Uani 1 2 d S T P
C18 C 0.2663(3) 0.4488(4) 1.1660(8) 0.072(4) Uani 1 1 d . . .
C19 C 0.0448(3) 0.3855(4) 1.0801(7) 0.052(3) Uani 1 1 d . . .
C20 C 0.0471(3) 0.4221(4) 1.0812(7) 0.049(3) Uani 1 1 d . . .
C21 C 0.0485(5) 0.4416(4) 1.000000 0.072(6) Uani 1 2 d DS T P
C22 C 0.0447(5) 0.3622(4) 1.000000 0.137(14) Uani 1 2 d DS T P
C23 C 0.0456(6) 0.3187(5) 1.000000 0.075(7) Uani 1 2 d S T P
C24 C 0.0500(5) 0.4429(4) 1.1639(11) 0.091(5) Uani 1 1 d . . .
O1W O 0.2965(4) 0.2965(4) 1.1483(14) 0.158(7) Uani 1 2 d S TU P
O2W O 0.2181(6) 0.500000 1.3422(15) 0.171(8) Uani 1 2 d S TU P
O3W O 0.000000 0.3963(4) 1.3386(9) 0.096(5) Uani 1 2 d S TU P
O4W O 0.3905(9) 0.1851(9) 0.500000 0.269(14) Uani 1 2 d S TU P
O5W O 0.500000 0.0717(7) 0.6111(17) 0.197(10) Uani 1 2 d S TU P
O6W O 0.4221(5) 0.0696(4) 0.5964(11) 0.165(6) Uani 1 1 d . U .
Pd1 Pd 0.18492(15) 0.30751(16) 1.000000 0.1408(19) Uani 0.5 2 d DS T P
O1H O 0.3343(11) 0.000000 0.500000 0.095(13) Uiso 0.5 4 d S . P
Pd2 Pd 0.3013(5) 0.0478(5) 0.500000 0.560(14) Uani 0.5 2 d S T P
N4 N 0.2081(9) 0.2559(5) 1.000000 0.26(2) Uani 0.5 2 d DS T P
N5 N 0.1551(6) 0.3551(3) 1.000000 0.26(2) Uani 0.5 2 d DS T P
N7 N 0.2347(4) 0.3339(8) 1.000000 0.26(2) Uani 0.5 2 d DS T P
C1P C 0.0727(3) 0.2271(4) 1.0656(11) 0.30(4) Uiso 0.25 1 d DG U P
C2P C 0.0578(4) 0.2666(4) 1.1114(19) 0.34(4) Uiso 0.25 1 d DG U P
C3P C 0.0817(7) 0.3060(3) 1.097(2) 0.33(4) Uiso 0.25 1 d G U P
C4P C 0.1118(6) 0.2270(4) 0.9997(6) 0.32(3) Uiso 0.5 2 d DG U P
C5P C 0.1205(6) 0.3060(4) 1.0378(11) 0.28(3) Uiso 0.25 1 d DG U P
N6 N 0.1402(4) 0.2723(5) 1.00001(8) 0.20(2) Uiso 0.5 2 d DG U P
C6P C 0.07809(17) 0.1991(2) 1.1314(7) 0.43(8) Uiso 0.25 1 d D . P
C7P C 0.08263(12) 0.17541(9) 1.1871(6) 0.43(8) Uiso 0.25 1 d D . P
C8P C 0.09380(7) 0.14194(7) 1.2356(2) 0.579 Uiso 0.25 1 d D U P
C9P C 0.11621(10) 0.11621(10) 1.1856(2) 0.579 Uiso 0.25 2 d DS U P
C10P C 0.08478(5) 0.13290(5) 1.32464(17) 0.579 Uiso 0.25 1 d D U P
C11P C 0.09841(6) 0.09841(6) 1.36126(13) 0.579 Uiso 0.25 2 d DS U P
C12P C 0.08960(9) 0.08960(9) 1.44814(14) 0.579 Uiso 0.25 2 d DS U P
O1E O 0.06848(13) 0.11251(14) 1.500000 0.579 Uiso 0.25 2 d DS U P
O2H O 0.2532(14) 0.0986(15) 0.500000 0.24(3) Uiso 0.5 2 d DS . P
O7W O 0.1911(5) 0.0450(14) 0.500000 0.35(4) Uiso 0.5 2 d DS . P

loop_
_atom_site_aniso_label
_atom_site_aniso_U_11
_atom_site_aniso_U_22
_atom_site_aniso_U_33
_atom_site_aniso_U_23
_atom_site_aniso_U_13
_atom_site_aniso_U_12
Cu1 0.0863(12) 0.0863(12) 0.0301(12) -0.0158(8) -0.0158(8) 0.0363(14)
Cu2 0.0556(14) 0.0989(18) 0.0215(11) 0.000 0.0160(9) 0.000
Cu3 0.0667(15) 0.0832(17) 0.0340(12) 0.0109(11) 0.000 0.000
Ni1 0.0612(11) 0.1057(15) 0.0290(9) 0.0068(8) -0.0033(7) 0.0282(10)
N1 0.075(7) 0.046(6) 0.028(5) -0.006(4) -0.001(5) 0.009(5)
N2 0.055(6) 0.075(7) 0.021(5) 0.004(5) -0.002(4) 0.008(5)
N3 0.064(7) 0.086(8) 0.019(5) 0.009(5) 0.004(5) 0.009(6)
O1 0.055(5) 0.107(7) 0.041(5) 0.009(5) -0.001(4) 0.030(5)
O2 0.082(6) 0.089(6) 0.032(5) 0.013(4) 0.012(4) 0.028(5)
O3 0.043(5) 0.073(6) 0.049(5) 0.010(4) 0.005(4) 0.000(4)
O4 0.045(5) 0.099(7) 0.041(5) 0.007(5) 0.005(4) 0.032(5)
O5 0.029(4) 0.092(6) 0.034(4) -0.014(4) 0.005(3) 0.019(4)
O6 0.069(6) 0.108(8) 0.016(4) 0.004(5) 0.009(4) 0.007(6)
O7 0.053(5) 0.095(6) 0.021(4) -0.015(4) -0.004(3) 0.034(5)
O8 0.087(7) 0.101(7) 0.032(5) -0.015(5) -0.029(5) 0.019(5)
O9 0.062(6) 0.114(7) 0.043(5) -0.046(5) -0.035(4) 0.054(5)
C1 0.055(4) 0.099(6) 0.026(3) 0.010(3) -0.016(3) 0.014(4)
C2 0.055(4) 0.099(6) 0.026(3) 0.010(3) -0.016(3) 0.014(4)
C3 0.055(4) 0.099(6) 0.026(3) 0.010(3) -0.016(3) 0.014(4)
C4 0.055(4) 0.099(6) 0.026(3) 0.010(3) -0.016(3) 0.014(4)
C5 0.069(9) 0.079(10) 0.022(6) 0.019(7) 0.005(6) 0.045(8)
C6 0.046(8) 0.133(15) 0.032(8) 0.010(9) 0.025(6) -0.018(9)
C7 0.048(8) 0.075(9) 0.025(7) -0.001(7) -0.008(6) 0.031(7)
C8 0.096(12) 0.095(12) 0.051(9) 0.007(8) -0.004(8) 0.066(10)
C9 0.103(18) 0.17(2) 0.040(13) 0.000 0.000 0.020(17)
C10 0.027(9) 0.020(8) 0.062(12) 0.000 0.000 -0.006(7)
C11 0.102(17) 0.14(2) 0.033(11) 0.000 0.000 -0.036(16)
C12 0.105(12) 0.162(16) 0.039(8) 0.035(9) 0.003(8) -0.075(11)
C13 0.040(7) 0.104(10) 0.012(5) -0.014(6) -0.003(5) 0.016(7)
C14 0.039(7) 0.131(12) 0.021(6) -0.013(7) -0.001(5) 0.029(8)
C15 0.062(12) 0.108(16) 0.035(11) 0.000 0.000 -0.024(11)
C16 0.013(8) 0.133(17) 0.037(10) 0.000 0.000 0.016(10)
C17 0.024(9) 0.16(2) 0.039(11) 0.000 0.000 0.019(11)
C18 0.041(7) 0.152(13) 0.024(6) 0.015(7) -0.017(5) -0.001(8)
C19 0.034(7) 0.094(11) 0.029(7) -0.005(7) -0.009(5) 0.006(7)
C20 0.041(7) 0.080(10) 0.026(6) -0.007(7) 0.001(5) -0.001(7)
C21 0.063(13) 0.083(15) 0.070(16) 0.000 0.000 -0.033(11)
C22 0.029(11) 0.35(5) 0.032(13) 0.000 0.000 0.014(19)
C23 0.111(17) 0.029(10) 0.085(16) 0.000 0.000 0.032(11)
C24 0.120(13) 0.090(11) 0.063(11) -0.014(9) -0.009(9) 0.018(10)
O1W 0.168(9) 0.168(9) 0.139(14) -0.010(8) -0.010(8) -0.002(12)
O2W 0.139(13) 0.216(16) 0.158(15) 0.000 -0.049(12) 0.000
O3W 0.070(8) 0.150(11) 0.069(9) -0.019(8) 0.000 0.000
O4W 0.27(2) 0.31(2) 0.23(2) 0.000 0.000 0.031(17)
O5W 0.180(15) 0.218(17) 0.194(17) -0.004(14) 0.000 0.000
O6W 0.201(12) 0.168(11) 0.127(11) 0.012(9) 0.003(10) 0.007(9)
Pd1 0.148(4) 0.202(5) 0.072(3) 0.000 0.000 0.006(4)
Pd2 0.74(3) 0.85(3) 0.083(7) 0.000 0.000 0.49(2)
N4 0.46(6) 0.32(4) 0.005(13) 0.000 0.000 0.14(4)
N5 0.46(6) 0.32(4) 0.005(13) 0.000 0.000 0.14(4)
N7 0.46(6) 0.32(4) 0.005(13) 0.000 0.000 0.14(4)

loop_
_atom_type_symbol
_atom_type_description
_atom_type_scat_dispersion_real
_atom_type_scat_dispersion_imag
_atom_type_scat_source
C C 0.0033 0.0016 'International Tables Vol C Tables 4.2.6.8 and 6.1.1.4'
H H 0.0000 0.0000 'International Tables Vol C Tables 4.2.6.8 and 6.1.1.4'
N N 0.0061 0.0033 'International Tables Vol C Tables 4.2.6.8 and 6.1.1.4'
O O 0.0106 0.0060 'International Tables Vol C Tables 4.2.6.8 and 6.1.1.4'
Ni Ni 0.3393 1.1124 'International Tables Vol C Tables 4.2.6.8 and 6.1.1.4'
Cu Cu 0.3201 1.2651 'International Tables Vol C Tables 4.2.6.8 and 6.1.1.4'
Pd Pd -0.9988 1.0072 'International Tables Vol C Tables 4.2.6.8 and 6.1.1.4'

loop_
_geom_angle_atom_site_label_1
_geom_angle_atom_site_label_2
_geom_angle_atom_site_label_3
_geom_angle
_geom_angle_site_symmetry_1
_geom_angle_site_symmetry_3
O9 Cu1 O9 86.0(5) 16 .
O9 Cu1 N1 167.7(4) 16 .
O9 Cu1 N1 83.5(4) . .
O9 Cu1 N1 83.5(4) 16 16
O9 Cu1 N1 167.7(4) . 16
N1 Cu1 N1 106.2(6) . 16
O6 Cu2 O6 81.6(6) 13_565 .
O6 Cu2 N2 83.3(4) 13_565 13_565
O6 Cu2 N2 163.8(4) . 13_565
O6 Cu2 N2 163.8(4) 13_565 .
O6 Cu2 N2 83.3(4) . .
N2 Cu2 N2 111.0(6) 13_565 .
O3 Cu3 O3 89.1(5) . 14
O3 Cu3 N3 170.9(4) . 14
O3 Cu3 N3 84.1(4) 14 14
O3 Cu3 N3 84.1(4) . .
O3 Cu3 N3 170.9(4) 14 .
N3 Cu3 N3 102.0(6) 14 .
O3 Cu3 O3W 83.6(4) . .
O3 Cu3 O3W 83.6(4) 14 .
N3 Cu3 O3W 101.6(4) 14 .
N3 Cu3 O3W 101.5(4) . .
O3 Cu3 C2 113.2(4) . 14
O3 Cu3 C2 24.2(3) 14 14
N3 Cu3 C2 59.9(4) 14 14
N3 Cu3 C2 161.3(4) . 14
O3W Cu3 C2 87.8(3) . 14
O3 Cu3 C2 24.2(3) . .
O3 Cu3 C2 113.3(4) 14 .
N3 Cu3 C2 161.3(4) 14 .
N3 Cu3 C2 59.9(4) . .
O3W Cu3 C2 87.8(3) . .
C2 Cu3 C2 137.4(6) 14 .
O1 Ni1 O7 175.0(4) . .
O1 Ni1 O5 91.1(3) . .
O7 Ni1 O5 93.1(3) . .
O1 Ni1 O8 93.7(3) . .
O7 Ni1 O8 82.4(3) . .
O5 Ni1 O8 173.6(3) . .
O1 Ni1 O4 88.8(3) . .
O7 Ni1 O4 94.6(3) . .
O5 Ni1 O4 79.8(4) . .
O8 Ni1 O4 96.0(4) . .
O1 Ni1 O2 80.4(3) . .
O7 Ni1 O2 97.0(3) . .
O5 Ni1 O2 89.1(3) . .
O8 Ni1 O2 95.9(4) . .
O4 Ni1 O2 164.3(3) . .
C3 N1 C7 118.6(10) . .
C3 N1 Cu1 112.5(8) . .
C7 N1 Cu1 128.6(8) . .
C5 N2 C13 121.1(11) . .
C5 N2 Cu2 110.8(9) . .
C13 N2 Cu2 128.0(9) . .
C1 N3 C19 116.5(10) . .
C1 N3 Cu3 112.1(9) . .
C19 N3 Cu3 131.2(8) . .
C1 O1 Ni1 114.5(7) . .
C2 O2 Ni1 116.1(7) . .
C2 O3 Cu3 111.2(8) . .
C5 O4 Ni1 110.5(8) . .
C6 O5 Ni1 113.0(9) . .
C6 O6 Cu2 108.6(8) . .
C3 O7 Ni1 110.1(7) . .
C4 O8 Ni1 111.5(8) . .
C4 O9 Cu1 111.3(7) . .
N3 C1 O1 128.1(12) . .
N3 C1 C2 110.4(12) . .
O1 C1 C2 121.5(11) . .
O3 C2 O2 131.8(12) . .
O3 C2 C1 122.1(11) . .
O2 C2 C1 105.8(11) . .
O3 C2 Cu3 44.7(6) . .
O2 C2 Cu3 171.5(9) . .
C1 C2 Cu3 77.5(7) . .
O7 C3 N1 127.3(11) . .
O7 C3 C4 121.3(11) . .
N1 C3 C4 111.3(12) . .
O9 C4 O8 125.2(12) . .
O9 C4 C3 121.0(11) . .
O8 C4 C3 112.8(12) . .
N2 C5 O4 126.7(12) . .
N2 C5 C6 113.9(13) . .
O4 C5 C6 119.4(13) . .
O6 C6 O5 121.5(12) . .
O6 C6 C5 122.6(14) . .
O5 C6 C5 115.6(15) . .
C8 C7 C10 118.4(12) . .
C8 C7 N1 116.6(12) . .
C10 C7 N1 124.7(13) . .
C7 C8 C9 125.9(15) . .
C7 C8 C12 124.2(13) . .
C9 C8 C12 109.5(15) . .
C8 C9 C8 107(2) 10_558 .
C7 C10 C7 123.4(16) 10_558 .
C7 C10 C11 118.1(8) 10_558 .
C7 C10 C11 118.1(8) . .
C14 C13 C16 120.6(10) . .
C14 C13 N2 121.7(9) . .
C16 C13 N2 117.6(10) . .
C13 C14 C15 119.2(11) . .
C13 C14 C18 123.9(10) . .
C15 C14 C18 116.8(11) . .
C14 C15 C14 120.9(16) . 10_557
C13 C16 C13 119.2(13) . 10_557
C13 C16 C17 120.4(7) . .
C13 C16 C17 120.4(7) 10_557 .
C20 C19 N3 121.2(11) . .
C20 C19 C22 124.7(11) . .
N3 C19 C22 114.1(12) . .
C19 C20 C21 118.6(11) . .
C19 C20 C24 121.3(12) . .
C21 C20 C24 120.0(13) . .
C20 C21 C20 121.4(15) 10_557 .
C19 C22 C19 111.9(14) 10_557 .
C19 C22 C23 124.0(7) 10_557 .
C19 C22 C23 124.0(7) . .
N5 Pd1 N7 94.1(5) . .
N5 Pd1 N6 96.2(4) . .
N7 Pd1 N6 169.7(6) . .
N5 Pd1 N4 172.1(7) . .
N7 Pd1 N4 93.8(5) . .
N6 Pd1 N4 75.9(6) . .
N5 Pd1 C5P 60.2(3) . 10_557
N7 Pd1 C5P 150.1(7) . 10_557
N6 Pd1 C5P 39.2(4) . 10_557
N4 Pd1 C5P 112.1(7) . 10_557
N5 Pd1 C5P 60.2(3) . .
N7 Pd1 C5P 150.1(6) . .
N6 Pd1 C5P 39.2(3) . .
N4 Pd1 C5P 112.1(7) . .
C5P Pd1 C5P 28.2(9) 10_557 .
Pd2 O1H Pd2 111(2) 13 .
O1H Pd2 O2H 171.1(18) . .
C6P C1P C2P 109.8(5) . .
C6P C1P C4P 107.6(4) . .
C2P C1P C4P 120.6 . .
C6P C1P C4P 107.4(4) . 10_557
C2P C1P C4P 120.55(10) . 10_557
C4P C1P C4P 0.3(5) . 10_557
C1P C2P C3P 120.0 . .
C2P C3P C5P 120.0 . .
C4P C4P C1P 53.6(18) 10_557 .
C4P C4P C1P 125.0(12) 10_557 10_557
C1P C4P C1P 71.5(13) . 10_557
C4P C4P N6 90.5(18) 10_557 .
C1P C4P N6 115.3 . .
C1P C4P N6 115.7(6) 10_557 .
C5P C5P N6 67.5 10_557 .
C5P C5P C3P 123.4 10_557 .
N6 C5P C3P 126.8 . .
C5P C5P Pd1 75.9(3) 10_557 .
N6 C5P Pd1 58.2(6) . .
C3P C5P Pd1 160.7(3) . .
C5P N6 C5P 45.0(12) . 10_557
C5P N6 C4P 115.4 . .
C5P N6 C4P 115.3(3) 10_557 .
C5P N6 C4P 115.3(3) . 10_557
C5P N6 C4P 115.4(3) 10_557 10_557
C4P N6 C4P 0.3(6) . 10_557
C5P N6 Pd1 82.6(9) . .
C5P N6 Pd1 82.6(9) 10_557 .
C4P N6 Pd1 160.4(9) . .
C4P N6 Pd1 160.4(9) 10_557 .
C7P C6P C1P 179.9(2) . .
C6P C7P C8P 164.6(6) . .
C10P C8P C9P 119.05(8) . 16
C10P C8P C9P 119.05(8) . .
C9P C8P C9P 0.0(2) 16 .
C10P C8P C7P 127.1(3) . .
C9P C8P C7P 113.8(3) 16 .
C9P C8P C7P 113.8(3) . .
C9P C9P C8P 32(10) 16 .
C9P C9P C8P 148(10) 16 16
C8P C9P C8P 115.35(12) . 16
C8P C10P C11P 119.07(8) . .
C12P C11P C10P 119.07(6) . 16
C12P C11P C10P 119.07(6) . .
C10P C11P C10P 115.32(11) 16 .
O1E C12P O1E 108.8(2) 7_558 .
O1E C12P C11P 122.71(13) 7_558 .
O1E C12P C11P 122.71(13) . .
O1E C12P C12P 54.49(12) 7_558 10_558
O1E C12P C12P 54.49(12) . 10_558
C11P C12P C12P 161.52(11) . 10_558
C12P O1E C12P 71.0(2) . 10_558

loop_
_geom_bond_atom_site_label_1
_geom_bond_atom_site_label_2
_geom_bond_distance
_geom_bond_site_symmetry_2
Cu1 O9 1.919(7) 16
Cu1 O9 1.919(7) .
Cu1 N1 1.955(9) .
Cu1 N1 1.955(9) 16
Cu2 O6 1.932(9) 13_565
Cu2 O6 1.933(9) .
Cu2 N2 1.982(10) 13_565
Cu2 N2 1.982(10) .
Cu3 O3 1.920(8) .
Cu3 O3 1.920(8) 14
Cu3 N3 1.955(9) 14
Cu3 N3 1.955(9) .
Cu3 O3W 2.307(14) .
Cu3 C2 2.547(12) 14
Cu3 C2 2.547(12) .
Ni1 O1 1.958(8) .
Ni1 O7 1.980(7) .
Ni1 O5 2.007(8) .
Ni1 O8 2.022(9) .
Ni1 O4 2.082(9) .
Ni1 O2 2.082(8) .
N1 C3 1.284(14) .
N1 C7 1.377(14) .
N2 C5 1.229(14) .
N2 C13 1.422(13) .
N3 C1 1.242(14) .
N3 C19 1.402(15) .
O1 C1 1.270(14) .
O2 C2 1.372(13) .
O3 C2 1.118(13) .
O4 C5 1.249(14) .
O5 C6 1.304(15) .
O6 C6 1.210(17) .
O7 C3 1.244(14) .
O8 C4 1.284(13) .
O9 C4 1.200(14) .
C1 C2 1.559(17) .
C3 C4 1.485(18) .
C5 C6 1.444(17) .
C7 C8 1.349(19) .
C7 C10 1.343(13) .
C8 C9 1.50(2) .
C8 C12 1.589(19) .
C10 C11 1.43(2) .
C13 C14 1.310(14) .
C13 C16 1.399(12) .
C14 C15 1.393(14) .
C14 C18 1.560(15) .
C16 C17 1.62(2) .
C19 C20 1.294(16) .
C19 C22 1.462(14) .
C20 C21 1.407(14) .
C20 C24 1.454(19) .
C22 C23 1.53(2) .
Pd1 N5 1.982(9) .
Pd1 N7 1.988(9) .
Pd1 N6 2.007(8) .
Pd1 N4 1.994(9) .
Pd1 C5P 2.34(2) 10_557
Pd1 C5P 2.341(19) .
O1H Pd2 2.05(3) 13
O1H Pd2 2.05(3) .
Pd2 O2H 2.47(6) .
C1P C6P 1.415(5) .
C1P C2P 1.6407 .
C1P C4P 1.7006 .
C1P C4P 1.695(11) 10_557
C2P C3P 1.6408 .
C3P C5P 1.6409 .
C4P C4P 0.010(19) 10_557
C4P N6 1.8838 .
C5P C5P 1.14(3) 10_557
C5P N6 1.4919 .
C6P C7P 1.196(5) .
C7P C8P 1.444(5) .
C8P C10P 1.4201(8) .
C8P C9P 1.4201(8) 16
C8P C9P 1.4201(8) .
C9P C9P 0.000(12) 16
C10P C11P 1.4202(8) .
C11P C12P 1.3849(8) .
C12P O1E 1.3498(11) 7_558
C12P O1E 1.3498(11) .
C12P C12P 1.568(4) 10_558

loop_
_platon_squeeze_void_nr
_platon_squeeze_void_average_x
_platon_squeeze_void_average_y
_platon_squeeze_void_average_z
_platon_squeeze_void_volume
_platon_squeeze_void_count_electrons
_platon_squeeze_void_content
1 0.000 0.000 -0.007 2935 1524 ' '
2 0.000 0.500 0.500 103 53 ' '
3 0.000 0.500 0.083 7 4 ' '
4 0.000 0.500 0.917 7 5 ' '
5 0.121 0.340 0.500 23 2 ' '
6 0.121 0.660 0.500 23 2 ' '
7 0.500 0.500 0.493 3590 1826 ' '
8 0.340 0.121 0.500 23 2 ' '
9 0.340 0.879 0.500 23 2 ' '
10 0.500 0.000 0.500 103 59 ' '
11 0.500 0.000 0.083 7 3 ' '
12 0.500 0.000 0.917 7 4 ' '
13 0.660 0.121 0.500 23 2 ' '
14 0.660 0.879 0.500 23 2 ' '
15 0.879 0.340 0.500 23 3 ' '
16 0.879 0.660 0.500 23 3 ' '
